data_1504165
loop_
_publ_author_name
'Zhou, Ying'
'Wang, Fang'
'Kim, Youngmee'
'Kim, Sung-Jin'
'Yoon, Juyoung'

_publ_section_title
;
 Cu2+-selective ratiometric and &quot;off-on&quot; sensor based on the
 rhodamine derivative bearing pyrene group.
;
_journal_issue 19
_journal_name_full 'Organic letters'
_journal_page_first 4442
_journal_page_last 4445
_journal_paper_doi 10.1021/ol901804n
_journal_volume 11
_journal_year 2009
_chemical_formula_sum 'C24 N2 O2'
_chemical_formula_weight 348.26
_chemical_name_systematic
; 
 ? 
;
_space_group_IT_number 14
_symmetry_cell_setting monoclinic
_symmetry_space_group_name_Hall '-P 2yn'
_symmetry_space_group_name_H-M 'P 1 21/n 1'
_atom_sites_solution_primary direct
_atom_sites_solution_secondary difmap
_audit_creation_method SHELXL-97
_cell_angle_alpha 90.00
_cell_angle_beta 90.66(3)
_cell_angle_gamma 90.00
_cell_formula_units_Z 4
_cell_length_a 9.6680(19)
_cell_length_b 9.5110(19)
_cell_length_c 19.728(4)
_cell_measurement_reflns_used 1752
_cell_measurement_temperature 293(2)
_cell_measurement_theta_max 21.89
_cell_measurement_theta_min 2.34
_cell_volume 1813.9(6)
_computing_cell_refinement 'Bruker SMART'
_computing_data_collection 'Bruker SMART'
_computing_data_reduction 'Bruker SAINT'
_computing_molecular_graphics 'Bruker SHELXTL'
_computing_publication_material 'Bruker SHELXTL'
_computing_structure_refinement 'SHELXL-97 (Sheldrick, 1997)'
_computing_structure_solution 'SHELXS-97 (Sheldrick, 1990)'
_diffrn_ambient_temperature 293(2)
_diffrn_measured_fraction_theta_full 0.988
_diffrn_measured_fraction_theta_max 0.988
_diffrn_measurement_device_type 'CCD area detector'
_diffrn_measurement_method 'phi and omega scans'
_diffrn_radiation_monochromator graphite
_diffrn_radiation_source 'fine-focus sealed tube'
_diffrn_radiation_type MoK\a
_diffrn_radiation_wavelength 0.71073
_diffrn_reflns_av_R_equivalents 0.0593
_diffrn_reflns_av_sigmaI/netI 0.0977
_diffrn_reflns_limit_h_max 12
_diffrn_reflns_limit_h_min -10
_diffrn_reflns_limit_k_max 8
_diffrn_reflns_limit_k_min -12
_diffrn_reflns_limit_l_max 25
_diffrn_reflns_limit_l_min -23
_diffrn_reflns_number 10240
_diffrn_reflns_theta_full 26.31
_diffrn_reflns_theta_max 26.31
_diffrn_reflns_theta_min 2.06
_exptl_absorpt_coefficient_mu 0.084
_exptl_absorpt_correction_type none
_exptl_crystal_colour colorless
_exptl_crystal_density_diffrn 1.275
_exptl_crystal_density_method 'not measured'
_exptl_crystal_description block
_exptl_crystal_F_000 696
_exptl_crystal_size_max 0.35
_exptl_crystal_size_mid 0.15
_exptl_crystal_size_min 0.15
_refine_diff_density_max 0.371
_refine_diff_density_min -0.412
_refine_diff_density_rms 0.085
_refine_ls_extinction_coef 0.12(2)
_refine_ls_extinction_expression Fc^*^=kFc[1+0.001xFc^2^\l^3^/sin(2\q)]^-1/4^
_refine_ls_extinction_method SHELXL
_refine_ls_goodness_of_fit_ref 1.171
_refine_ls_matrix_type full
_refine_ls_number_parameters 347
_refine_ls_number_reflns 4005
_refine_ls_number_restraints 22
_refine_ls_restrained_S_all 1.170
_refine_ls_R_factor_all 0.2434
_refine_ls_R_factor_gt 0.1477
_refine_ls_shift/su_max 0.001
_refine_ls_shift/su_mean 0.000
_refine_ls_structure_factor_coef Fsqd
_refine_ls_weighting_details 'calc w=1/[\s^2^(Fo^2^)+(0.2000P)^2^+0.0000P] where P=(Fo^2^+2Fc^2^)/3'
_refine_ls_weighting_scheme calc
_refine_ls_wR_factor_gt 0.3701
_refine_ls_wR_factor_ref 0.4226
_reflns_number_gt 2475
_reflns_number_total 4005
_reflns_threshold_expression >2sigma(I)
_cod_data_source_file ol901804n_si_003.cif
_cod_data_source_block ym144p21n
_cod_depositor_comments
;
The following automatic conversions were performed:

'_symmetry_cell_setting' value 'Monoclinic' changed to 'monoclinic'
according to /home/saulius/struct/CIF-dictionaries/cif_core.dic
dictionary named 'cif_core.dic' version 2.4.2 from 2011-04-26.

Automatic conversion script
Id: cif_fix_values 1715 2011-07-08 13:25:40Z adriana 
;
_cod_original_sg_symbol_H-M P2(1)/n
_cod_database_code 1504165

loop_
_symmetry_equiv_pos_as_xyz
'x, y, z'
'-x+1/2, y+1/2, -z+1/2'
'-x, -y, -z'
'x-1/2, -y-1/2, z-1/2'

loop_
_atom_site_label
_atom_site_type_symbol
_atom_site_fract_x
_atom_site_fract_y
_atom_site_fract_z
_atom_site_U_iso_or_equiv
_atom_site_adp_type
_atom_site_occupancy
_atom_site_symmetry_multiplicity
_atom_site_calc_flag
_atom_site_refinement_flags
C1 C 0.1339(4) 0.2325(3) 1.01590(15) 0.0566(11) Uani 1 1 d GD
C2 C 0.1681(4) 0.1054(3) 0.98569(12) 0.089(3) Uani 0.50 1 d PG
C3 C 0.1796(4) -0.0156(3) 1.02487(16) 0.0606(11) Uani 1 1 d GD
C4 C 0.1569(4) -0.0095(3) 1.09425(15) 0.085(3) Uani 0.50 1 d PGD
C13 C 0.1228(4) 0.1177(4) 1.12447(11) 0.0639(12) Uani 1 1 d G
C16 C 0.1113(4) 0.2387(3) 1.08529(15) 0.106(4) Uani 0.50 1 d PGD
C5 C 0.1656(5) -0.1324(4) 1.1324(2) 0.0788(15) Uani 1 1 d D
C6 C 0.1486(16) -0.1212(8) 1.2021(3) 0.223(13) Uani 0.50 1 d PD
C7 C 0.1122(5) 0.0013(5) 1.2358(2) 0.0837(15) Uani 1 1 d GD
C8 C 0.0878(7) 0.0076(6) 1.3051(2) 0.145(6) Uani 0.50 1 d PG
C9 C 0.0486(9) 0.1339(8) 1.33467(19) 0.125(5) Uani 0.50 1 d PG
C10 C 0.0337(8) 0.2538(6) 1.2950(3) 0.172(8) Uani 0.50 1 d PG
C11 C 0.0581(5) 0.2476(5) 1.2258(2) 0.0900(17) Uani 1 1 d GD
C12 C 0.0973(5) 0.1213(5) 1.19619(17) 0.106(4) Uani 0.50 1 d PG
C14 C 0.0521(13) 0.3677(7) 1.1857(3) 0.162(8) Uani 0.50 1 d PD
C15 C 0.0743(5) 0.3650(4) 1.1162(3) 0.0867(15) Uani 1 1 d D
C17 C 0.1835(4) 0.0971(4) 0.91263(19) 0.0621(12) Uani 1 1 d D
C18 C 0.1591(7) 0.2901(6) 0.7670(4) 0.060(2) Uani 0.50 1 d PD
C19 C 0.1389(5) 0.2683(5) 0.69101(14) 0.0938(18) Uani 1 1 d GD
C20 C 0.0441(5) 0.3543(4) 0.65753(19) 0.073(2) Uani 0.50 1 d PG
C21 C 0.0062(5) 0.3256(5) 0.59077(19) 0.1097(19) Uani 1 1 d GD
C22 C 0.0631(5) 0.2109(5) 0.55750(14) 0.083(3) Uani 0.50 1 d PG
C23 C 0.1579(5) 0.1249(4) 0.59098(17) 0.104(2) Uani 1 1 d GD
C24 C 0.1958(5) 0.1535(5) 0.65774(17) 0.077(2) Uani 0.50 1 d PG
O1 O 0.1364(8) 0.3489(5) 0.9799(3) 0.086(2) Uani 0.50 1 d P
O2 O 0.1578(7) 0.4129(5) 0.7892(3) 0.0751(17) Uani 0.50 1 d PD
O71 O 0.1382(7) 0.3461(7) 0.9073(3) 0.090(2) Uani 0.50 1 d P
O72 O 0.1414(8) 0.3936(5) 0.7105(4) 0.118(3) Uani 0.50 1 d PD
N1 N 0.1828(10) 0.2048(7) 0.8761(5) 0.100(3) Uiso 0.50 1 d PD
N2 N 0.1864(3) 0.1877(4) 0.80363(16) 0.0613(10) Uani 1 1 d .
N72 N 0.1760(11) 0.1769(11) 0.7374(6) 0.116(3) Uiso 0.50 1 d P
C71 C 0.1896(12) -0.0258(7) 0.9506(4) 0.098(3) Uani 0.50 1 d PD
C72 C 0.1897(11) -0.1329(13) 1.0668(8) 0.139(6) Uani 0.50 1 d PD
C73 C 0.1228(11) -0.010(2) 1.1625(7) 0.130(5) Uani 0.50 1 d P
C74 C 0.0483(16) 0.1213(7) 1.2608(5) 0.152(6) Uiso 0.50 1 d PD
C75 C 0.0733(10) 0.2532(12) 1.1557(6) 0.088(3) Uani 0.50 1 d P
C76 C 0.1347(14) 0.1155(15) 1.0558(6) 0.112(4) Uani 0.50 1 d P
C77 C 0.0843(12) 0.3601(10) 1.0400(8) 0.144(6) Uani 0.50 1 d PD
C78 C 0.1563(10) 0.2222(6) 0.9465(2) 0.121(5) Uani 0.50 1 d PD
C79 C 0.1878(10) 0.0845(11) 0.8377(5) 0.081(3) Uani 0.50 1 d P
C80 C 0.1211(5) 0.2553(4) 0.6172(3) 0.059(2) Uani 0.50 1 d PD
C81 C -0.0088(8) 0.3136(8) 0.5209(2) 0.078(3) Uani 0.50 1 d PD
C82 C 0.0419(9) 0.1954(8) 0.4880(4) 0.084(3) Uani 0.50 1 d PD
C83 C 0.1422(9) 0.1152(8) 0.5210(2) 0.102(4) Uani 0.50 1 d PD

loop_
_atom_site_aniso_label
_atom_site_aniso_U_11
_atom_site_aniso_U_22
_atom_site_aniso_U_33
_atom_site_aniso_U_23
_atom_site_aniso_U_13
_atom_site_aniso_U_12
C1 0.066(2) 0.054(3) 0.050(2) -0.0040(19) 0.0006(17) 0.0012(19)
C2 0.067(6) 0.081(7) 0.120(9) 0.036(7) 0.030(5) -0.006(5)
C3 0.053(2) 0.054(2) 0.074(3) 0.003(2) 0.0063(18) 0.0071(17)
C4 0.054(5) 0.086(7) 0.114(9) -0.008(7) -0.016(5) 0.014(5)
C13 0.052(2) 0.074(3) 0.066(3) 0.000(2) -0.0019(19) -0.013(2)
C16 0.127(10) 0.091(8) 0.100(9) -0.026(7) -0.035(7) 0.057(7)
C5 0.065(3) 0.094(4) 0.078(3) 0.027(3) 0.008(2) -0.002(2)
C6 0.083(10) 0.219(19) 0.36(3) 0.18(2) -0.066(15) -0.013(11)
C7 0.071(3) 0.111(4) 0.070(3) 0.015(3) 0.003(2) -0.025(3)
C8 0.093(9) 0.203(16) 0.139(12) 0.092(11) -0.008(8) -0.024(9)
C9 0.101(9) 0.185(14) 0.089(8) -0.057(9) 0.029(6) -0.051(9)
C10 0.149(13) 0.24(2) 0.129(12) 0.109(13) -0.014(10) -0.080(13)
C11 0.074(3) 0.120(5) 0.075(4) -0.031(3) -0.006(3) 0.001(3)
C12 0.040(5) 0.192(14) 0.086(8) 0.008(10) 0.004(5) -0.014(7)
C14 0.096(9) 0.231(18) 0.158(14) -0.122(14) -0.052(9) 0.078(11)
C15 0.084(3) 0.087(4) 0.089(4) -0.010(3) 0.004(3) 0.000(3)
C17 0.064(2) 0.060(3) 0.063(3) 0.0042(19) -0.0139(18) 0.0073(19)
C18 0.049(4) 0.052(5) 0.080(6) -0.010(4) 0.009(4) -0.004(4)
C19 0.111(4) 0.095(4) 0.076(4) -0.021(3) -0.003(3) 0.036(3)
C20 0.065(5) 0.074(5) 0.080(6) 0.005(5) -0.005(4) 0.001(4)
C21 0.120(5) 0.132(5) 0.076(4) -0.015(3) -0.026(3) 0.013(4)
C22 0.071(6) 0.103(8) 0.074(6) -0.011(6) 0.010(5) -0.021(5)
C23 0.135(5) 0.107(4) 0.071(4) 0.014(3) -0.006(3) 0.043(4)
C24 0.081(6) 0.075(6) 0.074(6) -0.020(5) 0.005(5) -0.003(5)
O1 0.158(6) 0.031(3) 0.069(4) -0.001(3) -0.026(4) -0.002(3)
O2 0.099(4) 0.049(3) 0.078(4) -0.005(3) 0.004(3) -0.002(3)
O71 0.075(4) 0.097(5) 0.097(5) 0.029(4) 0.005(3) 0.000(3)
O72 0.103(6) 0.156(7) 0.095(6) 0.045(5) 0.024(4) 0.021(5)
N2 0.067(2) 0.067(2) 0.049(2) -0.0031(17) -0.0066(14) 0.0054(17)
C71 0.110(9) 0.077(7) 0.105(8) -0.018(6) -0.026(6) 0.004(6)
C72 0.049(6) 0.211(15) 0.157(12) 0.114(11) -0.013(6) 0.025(7)
C73 0.049(6) 0.231(18) 0.111(10) -0.005(12) 0.009(6) 0.028(8)
C75 0.064(6) 0.094(7) 0.107(9) 0.020(7) 0.016(5) -0.011(5)
C76 0.123(10) 0.149(12) 0.064(7) 0.001(7) -0.027(6) -0.011(8)
C77 0.068(8) 0.228(19) 0.136(13) -0.036(12) -0.036(7) -0.007(9)
C78 0.061(6) 0.082(8) 0.220(16) -0.050(10) 0.011(8) -0.014(6)
C79 0.083(6) 0.088(7) 0.073(6) 0.009(5) 0.009(5) -0.013(5)
C80 0.062(5) 0.037(4) 0.077(6) 0.003(4) 0.019(4) -0.014(3)
C81 0.044(4) 0.070(5) 0.120(8) 0.022(5) 0.011(4) 0.005(4)
C82 0.085(7) 0.092(7) 0.075(6) 0.006(5) -0.030(5) -0.010(5)
C83 0.132(9) 0.080(7) 0.093(7) -0.056(6) 0.027(7) -0.061(7)

loop_
_atom_type_symbol
_atom_type_description
_atom_type_scat_dispersion_real
_atom_type_scat_dispersion_imag
_atom_type_scat_source
C C 0.0033 0.0016 'International Tables Vol C Tables 4.2.6.8 and 6.1.1.4'
N N 0.0061 0.0033 'International Tables Vol C Tables 4.2.6.8 and 6.1.1.4'
O O 0.0106 0.0060 'International Tables Vol C Tables 4.2.6.8 and 6.1.1.4'

loop_
_geom_angle_atom_site_label_1
_geom_angle_atom_site_label_2
_geom_angle_atom_site_label_3
_geom_angle
O1 C1 C76 177.1(6)
O1 C1 C2 119.7(4)
C76 C1 C2 62.4(6)
O1 C1 C16 120.0(4)
C76 C1 C16 57.7(6)
C2 C1 C16 120.0
O1 C1 C77 57.3(8)
C76 C1 C77 120.9(10)
C2 C1 C77 172.1(5)
C16 C1 C77 64.3(8)
O1 C1 C78 61.6(4)
C76 C1 C78 120.7(6)
C2 C1 C78 58.4(3)
C16 C1 C78 178.4(3)
C77 C1 C78 117.2(8)
C78 C2 C3 179.1(3)
C78 C2 C1 60.84(16)
C3 C2 C1 120.0
C78 C2 C76 118.5(6)
C3 C2 C76 62.3(6)
C1 C2 C76 57.9(6)
C78 C2 C71 116.5(3)
C3 C2 C71 62.6(3)
C1 C2 C71 174.0(4)
C76 C2 C71 124.0(6)
C78 C2 C17 59.24(15)
C3 C2 C17 119.9(2)
C1 C2 C17 120.0(2)
C76 C2 C17 172.8(6)
C71 C2 C17 57.4(2)
C2 C3 C4 120.0
C2 C3 C72 177.2(8)
C4 C3 C72 57.2(8)
C2 C3 C76 60.1(5)
C4 C3 C76 60.0(5)
C72 C3 C76 117.1(9)
C2 C3 C71 60.5(3)
C4 C3 C71 174.6(5)
C72 C3 C71 122.3(9)
C76 C3 C71 119.8(5)
C72 C4 C73 116.9(9)
C72 C4 C13 178.5(4)
C73 C4 C13 61.7(8)
C72 C4 C3 61.4(4)
C73 C4 C3 174.7(6)
C13 C4 C3 120.0
C72 C4 C5 57.7(4)
C73 C4 C5 59.3(8)
C13 C4 C5 120.8(3)
C3 C4 C5 119.2(3)
C72 C4 C76 123.7(7)
C73 C4 C76 118.7(10)
C13 C4 C76 57.8(5)
C3 C4 C76 62.3(5)
C5 C4 C76 174.7(7)
C76 C13 C4 62.4(6)
C76 C13 C16 57.8(6)
C4 C13 C16 120.0
C76 C13 C73 120.7(9)
C4 C13 C73 59.2(6)
C16 C13 C73 175.0(5)
C76 C13 C12 175.0(7)
C4 C13 C12 119.1(3)
C16 C13 C12 120.9(3)
C73 C13 C12 60.1(7)
C76 C13 C75 116.8(8)
C4 C13 C75 175.2(4)
C16 C13 C75 59.8(4)
C73 C13 C75 120.6(8)
C12 C13 C75 61.3(5)
C76 C16 C13 60.0(5)
C76 C16 C1 60.2(5)
C13 C16 C1 120.0
C76 C16 C15 174.9(7)
C13 C16 C15 119.3(3)
C1 C16 C15 120.7(3)
C76 C16 C75 123.3(7)
C13 C16 C75 64.2(5)
C1 C16 C75 173.6(5)
C15 C16 C75 55.2(5)
C76 C16 C77 117.0(6)
C13 C16 C77 173.3(5)
C1 C16 C77 57.9(4)
C15 C16 C77 63.1(4)
C75 C16 C77 117.4(6)
C72 C5 C73 119.0(8)
C72 C5 C6 174.6(9)
C73 C5 C6 57.9(7)
C72 C5 C4 58.8(6)
C73 C5 C4 60.3(7)
C6 C5 C4 117.6(6)
C73 C6 C7 64.4(8)
C73 C6 C5 60.5(7)
C7 C6 C5 124.9(7)
C8 C7 C6 123.6(5)
C8 C7 C12 120.0
C6 C7 C12 116.3(5)
C8 C7 C74 62.3(3)
C6 C7 C74 166.9(10)
C12 C7 C74 58.8(2)
C8 C7 C73 174.1(6)
C6 C7 C73 56.1(9)
C12 C7 C73 60.5(8)
C74 C7 C73 116.6(9)
C7 C8 C9 120.0
C7 C8 C74 58.83(19)
C9 C8 C74 62.2(3)
C10 C9 C8 120.0
C10 C9 C74 60.49(9)
C8 C9 C74 60.53(9)
C11 C10 C9 120.0
C11 C10 C74 58.81(19)
C9 C10 C74 62.2(3)
C74 C11 C10 62.3(3)
C74 C11 C12 58.8(2)
C10 C11 C12 120.0
C74 C11 C14 172.1(10)
C10 C11 C14 121.2(5)
C12 C11 C14 118.7(5)
C74 C11 C75 122.3(7)
C10 C11 C75 174.1(6)
C12 C11 C75 65.4(6)
C14 C11 C75 53.7(6)
C74 C12 C11 60.56(11)
C74 C12 C7 60.61(11)
C11 C12 C7 120.0
C74 C12 C73 119.8(7)
C11 C12 C73 173.7(5)
C7 C12 C73 62.0(7)
C74 C12 C13 169.5(9)
C11 C12 C13 118.9(3)
C7 C12 C13 121.1(3)
C73 C12 C13 59.4(6)
C74 C12 C75 116.3(5)
C11 C12 C75 57.4(5)
C7 C12 C75 176.5(5)
C73 C12 C75 120.3(8)
C13 C12 C75 61.6(5)
C75 C14 C15 59.5(6)
C75 C14 C11 63.2(6)
C15 C14 C11 122.7(6)
C75 C15 C14 55.3(6)
C75 C15 C16 64.4(6)
C14 C15 C16 119.4(5)
C75 C15 C77 124.4(6)
C14 C15 C77 174.8(8)
C16 C15 C77 61.2(4)
N1 C17 C71 176.7(7)
N1 C17 C78 65.1(5)
C71 C17 C78 117.9(6)
N1 C17 C2 121.8(6)
C71 C17 C2 61.0(5)
C78 C17 C2 57.0(3)
N1 C17 C79 59.5(6)
C71 C17 C79 117.9(7)
C78 C17 C79 123.8(5)
C2 C17 C79 175.4(5)
N72 C18 N2 64.1(6)
N72 C18 O2 169.4(9)
N2 C18 O2 122.3(7)
N72 C18 O72 103.6(8)
N2 C18 O72 166.8(6)
O2 C18 O72 69.1(5)
N72 C18 C19 55.4(6)
N2 C18 C19 119.4(4)
O2 C18 C19 118.1(7)
O72 C18 C19 49.0(3)
O72 C19 N72 114.4(6)
O72 C19 C20 66.1(4)
N72 C19 C20 153.8(6)
O72 C19 C24 152.3(5)
N72 C19 C24 72.7(5)
C20 C19 C24 120.0
O72 C19 C80 112.6(5)
N72 C19 C80 131.7(5)
C20 C19 C80 60.61(7)
C24 C19 C80 60.58(7)
O72 C19 C18 64.3(4)
N72 C19 C18 51.1(5)
C20 C19 C18 117.6(3)
C24 C19 C18 121.7(3)
C80 C19 C18 176.9(5)
C21 C20 C19 120.0
C21 C20 C80 58.83(12)
C19 C20 C80 62.40(15)
C21 C20 O72 153.8(4)
C19 C20 O72 52.36(19)
C80 C20 O72 103.4(3)
C81 C21 C20 168.5(5)
C81 C21 C22 60.3(4)
C20 C21 C22 120.0
C81 C21 C80 114.0(4)
C20 C21 C80 62.53(17)
C22 C21 C80 58.80(13)
C80 C22 C23 60.67(8)
C80 C22 C21 60.71(8)
C23 C22 C21 120.0
C80 C22 C82 159.5(6)
C23 C22 C82 119.7(4)
C21 C22 C82 119.6(4)
C80 C22 C83 115.1(3)
C23 C22 C83 59.9(2)
C21 C22 C83 168.1(5)
C82 C22 C83 59.9(2)
C80 C22 C81 115.3(3)
C23 C22 C81 168.5(5)
C21 C22 C81 59.9(2)
C82 C22 C81 59.8(2)
C83 C22 C81 117.5(3)
C22 C23 C24 120.0
C22 C23 C83 60.2(4)
C24 C23 C83 168.1(5)
C22 C23 C80 58.81(13)
C24 C23 C80 62.52(17)
C83 C23 C80 113.8(4)
C23 C24 C19 120.0
C23 C24 C80 58.82(12)
C19 C24 C80 62.42(16)
C23 C24 N72 157.5(5)
C19 C24 N72 51.3(4)
C80 C24 N72 112.7(4)
C77 O1 C1 64.3(5)
C77 O1 C78 124.2(6)
C1 O1 C78 61.9(3)
C77 O1 O71 157.5(9)
C1 O1 O71 121.6(5)
C78 O1 O71 60.4(4)
C18 O2 O72 62.9(5)
C78 O71 O1 58.2(3)
C78 O71 N1 57.4(4)
O1 O71 N1 115.0(6)
C19 O72 C20 61.5(3)
C19 O72 C18 66.7(3)
C20 O72 C18 115.9(4)
C19 O72 O2 114.6(5)
C20 O72 O2 143.3(6)
C18 O72 O2 48.0(3)
C17 N1 C79 68.6(6)
C17 N1 C78 62.2(3)
C79 N1 C78 129.9(5)
C17 N1 N2 118.7(8)
C79 N1 N2 50.0(6)
C78 N1 N2 171.0(9)
C17 N1 O71 118.8(8)
C79 N1 O71 163.4(9)
C78 N1 O71 57.0(5)
N2 N1 O71 120.4(4)
C79 N2 C18 168.2(7)
C79 N2 N72 119.8(7)
C18 N2 N72 57.9(5)
C79 N2 N1 62.1(5)
C18 N2 N1 118.9(5)
N72 N2 N1 173.9(7)
C18 N72 C19 73.5(7)
C18 N72 N2 58.0(6)
C19 N72 N2 131.3(9)
C18 N72 C24 127.1(9)
C19 N72 C24 56.0(4)
N2 N72 C24 168.2(9)
C17 C71 C2 61.7(3)
C17 C71 C3 118.6(7)
C2 C71 C3 56.9(4)
C5 C72 C4 63.4(9)
C5 C72 C3 124.7(13)
C4 C72 C3 61.3(4)
C6 C73 C5 61.5(8)
C6 C73 C4 121.3(13)
C5 C73 C4 60.4(6)
C6 C73 C13 168.4(12)
C5 C73 C13 119.5(9)
C4 C73 C13 59.2(6)
C6 C73 C12 116.7(9)
C5 C73 C12 172.3(10)
C4 C73 C12 119.5(13)
C13 C73 C12 60.5(9)
C6 C73 C7 59.5(6)
C5 C73 C7 121.0(12)
C4 C73 C7 169.5(11)
C13 C73 C7 117.6(13)
C12 C73 C7 57.5(6)
C12 C74 C11 60.63(14)
C12 C74 C7 60.60(14)
C11 C74 C7 120.1(2)
C12 C74 C10 118.4(3)
C11 C74 C10 58.87(18)
C7 C74 C10 158.8(15)
C12 C74 C8 118.3(3)
C11 C74 C8 158.8(15)
C7 C74 C8 58.82(18)
C10 C74 C8 113.6(8)
C12 C74 C9 159.1(14)
C11 C74 C9 115.2(6)
C7 C74 C9 115.1(6)
C10 C74 C9 57.3(4)
C8 C74 C9 57.2(4)
C14 C75 C15 65.3(6)
C14 C75 C11 63.0(5)
C15 C75 C11 128.2(9)
C14 C75 C16 125.3(8)
C15 C75 C16 60.4(5)
C11 C75 C16 168.4(9)
C14 C75 C12 119.8(8)
C15 C75 C12 170.0(8)
C11 C75 C12 57.2(4)
C16 C75 C12 113.1(8)
C14 C75 C13 170.5(11)
C15 C75 C13 116.3(8)
C11 C75 C13 114.2(8)
C16 C75 C13 56.1(4)
C12 C75 C13 57.1(5)
C16 C76 C13 62.2(6)
C16 C76 C1 62.1(6)
C13 C76 C1 124.2(10)
C16 C76 C4 121.9(8)
C13 C76 C4 59.8(5)
C1 C76 C4 171.2(12)
C16 C76 C2 121.7(10)
C13 C76 C2 171.3(11)
C1 C76 C2 59.7(5)
C4 C76 C2 115.2(10)
C16 C76 C3 172.5(11)
C13 C76 C3 117.4(9)
C1 C76 C3 117.1(9)
C4 C76 C3 57.7(5)
C2 C76 C3 57.6(5)
O1 C77 C1 58.4(4)
O1 C77 C16 114.8(3)
C1 C77 C16 57.8(4)
O1 C77 C15 160.6(10)
C1 C77 C15 113.2(10)
C16 C77 C15 55.7(7)
C2 C78 O1 116.9(3)
C2 C78 C1 60.75(18)
O1 C78 C1 56.5(3)
C2 C78 C17 63.8(3)
O1 C78 C17 176.9(9)
C1 C78 C17 124.5(5)
C2 C78 O71 177.3(7)
O1 C78 O71 61.3(4)
C1 C78 O71 117.2(4)
C17 C78 O71 118.1(4)
C2 C78 N1 116.4(4)
O1 C78 N1 126.2(5)
C1 C78 N1 177.0(6)
C17 C78 N1 52.8(2)
O71 C78 N1 65.6(4)
N2 C79 N1 67.9(6)
N2 C79 C17 119.7(8)
N1 C79 C17 51.8(4)
C22 C80 C23 60.51(11)
C22 C80 C21 60.50(11)
C23 C80 C21 119.6(2)
C22 C80 C24 117.90(17)
C23 C80 C24 58.67(9)
C21 C80 C24 157.1(6)
C22 C80 C20 117.86(17)
C23 C80 C20 157.1(6)
C21 C80 C20 58.64(10)
C24 C80 C20 112.9(4)
C22 C80 C19 157.3(5)
C23 C80 C19 114.6(3)
C21 C80 C19 114.5(3)
C24 C80 C19 57.00(17)
C20 C80 C19 56.98(17)
C82 C81 C21 119.7(6)
C82 C81 C22 59.9(5)
C21 C81 C22 59.9(2)
C81 C82 C83 118.3(7)
C81 C82 C22 60.3(5)
C83 C82 C22 60.2(5)
C82 C83 C23 119.7(7)
C82 C83 C22 59.9(5)
C23 C83 C22 59.9(2)

loop_
_geom_bond_atom_site_label_1
_geom_bond_atom_site_label_2
_geom_bond_distance
C1 O1 1.316(6)
C1 C76 1.364(13)
C1 C2 1.3900
C1 C16 1.3900
C1 C77 1.391(2)
C1 C78 1.391(2)
C2 C78 1.357(7)
C2 C3 1.3900
C2 C76 1.428(12)
C2 C71 1.443(10)
C2 C17 1.453(4)
C3 C4 1.3900
C3 C72 1.392(2)
C3 C76 1.457(14)
C3 C71 1.472(10)
C4 C72 1.332(18)
C4 C73 1.390(14)
C4 C13 1.3900
C4 C5 1.393(2)
C4 C76 1.424(13)
C13 C76 1.360(12)
C13 C16 1.3900
C13 C73 1.425(18)
C13 C12 1.440(4)
C13 C75 1.508(12)
C16 C76 1.329(14)
C16 C15 1.395(2)
C16 C75 1.447(11)
C16 C77 1.481(16)
C5 C72 1.316(16)
C5 C73 1.377(18)
C5 C6 1.390(2)
C6 C73 1.340(19)
C6 C7 1.390(2)
C7 C8 1.3900
C7 C12 1.3900
C7 C74 1.390(2)
C7 C73 1.455(14)
C8 C9 1.3900
C8 C74 1.439(7)
C9 C10 1.3900
C9 C74 1.462(10)
C10 C11 1.3900
C10 C74 1.438(7)
C11 C74 1.389(2)
C11 C12 1.3900
C11 C14 1.391(2)
C11 C75 1.393(12)
C12 C74 1.365(5)
C12 C73 1.43(2)
C12 C75 1.504(12)
C14 C75 1.258(13)
C14 C15 1.390(2)
C15 C75 1.318(11)
C15 C77 1.507(17)
C17 N1 1.253(2)
C17 C71 1.390(2)
C17 C78 1.391(2)
C17 C79 1.484(10)
C18 N72 1.237(11)
C18 N2 1.239(8)
C18 O2 1.247(2)
C18 O72 1.495(11)
C18 C19 1.524(9)
C19 O72 1.252(2)
C19 N72 1.309(11)
C19 C20 1.3900
C19 C24 1.3900
C19 C80 1.469(5)
C20 C21 1.3900
C20 C80 1.444(3)
C20 O72 1.446(9)
C21 C81 1.390(2)
C21 C22 1.3900
C21 C80 1.393(2)
C22 C80 1.366(3)
C22 C23 1.3900
C22 C82 1.391(8)
C22 C83 1.395(9)
C22 C81 1.396(8)
C23 C24 1.3900
C23 C83 1.390(2)
C23 C80 1.392(2)
C24 C80 1.444(3)
C24 N72 1.600(12)
O1 C77 1.299(16)
O1 C78 1.388(7)
O1 O71 1.432(9)
O2 O72 1.570(9)
O71 C78 1.420(8)
O71 N1 1.542(11)
N1 C79 1.373(13)
N1 C78 1.427(10)
N1 N2 1.439(10)
N2 C79 1.190(10)
N2 N72 1.314(11)
C81 C82 1.389(2)
C82 C83 1.390(2)
